data_1537047
loop_
_publ_author_name
'Zheng Nanfeng'
'Feng Pingyun'
'Bu Xianhui'

_publ_section_title
;
 Pentasupertetrahedral clusters as buildung blocks for a three-dimensional
 sulfide superlattice
;
_journal_name_full 'Angewandte Chemie (Edition international)'
_journal_page_first 4753
_journal_page_last 4755
_journal_volume 43
_journal_year 2004
_chemical_formula_sum 'In22 Li4 O33 S42'
_space_group_IT_number 61
_symmetry_space_group_name_Hall '-P 2ac 2ab'
_symmetry_space_group_name_H-M 'P b c a'
_cell_angle_alpha 90
_cell_angle_beta 90
_cell_angle_gamma 90
_cell_formula_units_Z 8
_cell_length_a 28.172
_cell_length_b 29.183
_cell_length_c 40.094
_cell_volume 32963.021
_citation_journal_id_ASTM ACIEAY
_cod_data_source_file ZhengNanfeng_ACIEAY_2004_1540.cif
_cod_data_source_block In22Li4O33S42
_cod_original_cell_volume 32963.02
_cod_database_code 1537047

loop_
_symmetry_equiv_pos_as_xyz
x,y,z
-x+1/2,-y,z+1/2
x+1/2,-y+1/2,-z
-x,y+1/2,-z+1/2
-x,-y,-z
x-1/2,y,-z-1/2
-x-1/2,y-1/2,z
x,-y-1/2,z-1/2

loop_
_atom_site_label
_atom_site_type_symbol
_atom_site_fract_x
_atom_site_fract_y
_atom_site_fract_z
_atom_site_occupancy
_atom_site_U_iso_or_equiv
S15 S 0.1621 0.1012 0.1307 1 0.0
In5 In 0.55277 0.28889 0.06384 1 0.0
O33 O 0.607 0.248 -0.144 1 0.0
S8 S 0.5272 -0.0359 0.1002 1 0.0
O20 O 0.394 0.343 -0.0673 1 0.0
Li2 Li 0.49049 0.17122 0.08956 0.656 0.0
O28 O 0.639 0.03 -0.054 1 0.0
O16 O 0.709 -0.0633 0.1784 1 0.0
In19 In 0.57314 0.23722 0.15324 1 0.0
In13 In 0.36694 0.3477 0.19422 1 0.0
S40 S 0.3769 0.1579 0.16834 1 0.0
In1 In 0.5668 0.10268 0.15566 1 0.0
S29 S 0.539 0.1022 0.0975 1 0.0
O1 O 0.4408 0.476 0.2341 1 0.0
In11 In 0.23198 0.23555 0.08911 1 0.0
O3 O 0.5021 0.463 0.0357 1 0.0
O17 O 0.1 0.189 0.2523 1 0.0
S3 S 0.4925 -0.0297 0.1996 1 0.0
O22 O 0.407 -0.101 0.1872 1 0.0
S10 S 0.4611 0.3795 -0.0086 1 0.0
Li3 Li 0.3782 0.11145 0.11876 0.653 0.0
Li5 Li 0.33127 0.22666 0.15797 0.636 0.0
In23 In 0.3782 0.11145 0.11876 0.348 0.0
S21 S 0.0632 0.1122 0.0684 1 0.0
Li1 Li 0.4558 0.1767 0.18343 0.718 0.0
In4 In 0.2437 0.12271 0.14431 1 0.0
S20 S 0.5731 0.285 0.2036 1 0.0
O19 O 0.68 0.222 0.0657 1 0.0
O29 O 0.327 0.314 0.382 1 0.0
In8 In 0.37324 0.23609 0.25091 1 0.0
O25 O 0.125 0.057 0.2562 1 0.0
S16 S 0.2391 0.319 0.0879 1 0.0
S19 S 0.512 0.261 -0.0477 1 0.0
In12 In 0.49118 0.29707 0.22134 1 0.0
S28 S 0.4499 0.3378 0.1758 1 0.0
S26 S 0.4526 0.1447 -0.0222 1 0.0
In10 In 0.53288 0.33661 -0.02498 1 0.0
Li6 Li 0.3682 0.2213 0.0639 0.711 0.0
O26 O 0.558 0.189 -0.1 1 0.0
In14 In 0.4098 0.3563 0.28605 1 0.0
S34 S 0.418 0.039 0.1307 1 0.0
Li4 Li 0.44753 0.28614 0.12693 0.633 0.0
S39 S 0.412 0.1531 0.07403 1 0.0
O18 O 0.58 0.383 0.1592 1 0.0
S14 S 0.2601 0.0903 0.1987 1 0.0
S36 S 0.2969 0.0856 0.1031 1 0.0
O24 O 0.556 0.42 0.2257 1 0.0
O27 O 0.329 0.182 -0.0472 1 0.0
O30 O 0.687 0.016 0.013 1 0.0
S5 S 0.6028 -0.1017 0.1616 1 0.0
In17 In 0.33973 0.11526 0.21462 1 0.0
In16 In 0.27764 0.11976 0.04841 1 0.0
In2 In 0.45086 0.04191 0.18766 1 0.0
S35 S 0.326 0.2757 0.2073 1 0.0
O2 O 0.6996 0.2883 0.0138 1 0.0
S37 S 0.4015 0.261 0.0155 1 0.0
O31 O 0.737 0.189 -0.001 1 0.0
S41 S 0.3675 0.2666 0.11256 1 0.0
In24 In 0.44753 0.28614 0.12693 0.367 0.0
In9 In 0.47393 0.22053 -0.00195 1 0.0
S11 S 0.3711 0.2832 0.3009 1 0.0
O21 O 0.018 0.163 0.1304 1 0.0
O32 O 0.114 0.171 0.1811 1 0.0
S18 S 0.1964 0.0994 0.0327 1 0.0
S7 S 0.3848 0.0461 0.2273 1 0.0
S33 S 0.2484 0.2074 0.1462 1 0.0
In22 In 0.49049 0.17122 0.08956 0.344 0.0
In6 In 0.55618 -0.03094 0.15788 1 0.0
S4 S 0.6126 0.033 0.1656 1 0.0
S31 S 0.5337 0.2116 0.0429 1 0.0
In18 In 0.32146 0.33769 0.10179 1 0.0
O9 O 0.4725 0.4472 0.1733 1 0.0
S13 S 0.3224 0.3874 0.1505 1 0.0
S42 S 0.4911 0.2174 0.1383 1 0.0
S38 S 0.4568 0.2219 0.2354 1 0.0
O13 O 0.031 0.0373 0.1256 1 0.0
In7 In 0.14631 0.13458 0.07557 1 0.0
S6 S 0.5923 0.3317 0.0198 1 0.0
In3 In 0.48496 0.0359 0.09085 1 0.0
S9 S 0.62 0.1678 0.1631 1 0.0
O5 O 0.0746 0.0218 0.0227 1 0.0
In20 In 0.41251 0.10488 0.02367 1 0.0
S32 S 0.2849 0.2041 0.0461 1 0.0
S17 S 0.4933 0.3476 0.2699 1 0.0
O23 O -0.055 0.235 0.1544 1 0.0
S25 S 0.3559 0.3783 0.0546 1 0.0
O14 O 0.516 0.437 0.1063 1 0.0
O15 O 0.196 -0.001 0.1005 1 0.0
S12 S 0.3357 0.163 0.2643 1 0.0
O7 O 0.5555 0.0874 -0.0153 1 0.0
In15 In 0.42554 0.33633 0.0372 1 0.0
O12 O 0.364 0.5167 0.1857 1 0.0
S1 S 0.1495 0.2188 0.0757 1 0.0
S27 S 0.5033 0.1082 0.1975 1 0.0
S30 S 0.4834 0.3328 0.0833 1 0.0
O8 O 0.183 0.1353 0.2419 1 0.0
O11 O 0.56 -0.158 0.104 1 0.0
In26 In 0.3682 0.2213 0.0639 0.289 0.0
S2 S 0.3646 0.3976 0.2431 1 0.0
S23 S 0.4544 0.0336 0.034 1 0.0
O10 O 0.6027 0.4295 0.0501 1 0.0
S22 S 0.3311 0.089 0.0063 1 0.0
O6 O 0.4173 0.4669 -0.0462 1 0.0
S24 S 0.6103 0.2822 0.109 1 0.0
O4 O 0.1247 0.2809 0.0119 1 0.0
In21 In 0.4558 0.1767 0.18343 0.282 0.0
In25 In 0.33127 0.22666 0.15797 0.364 0.0
